data_2015080
loop_
_publ_author_name
'Yilmaz, Veysel T.'
'Kazak, Canan'
'Kirilmis, Cumhur'
'Koca, Murat'
'Heinemann, Frank W.'

_publ_section_title
;
 C---H&#x00B7;&#x00B7;&#x00B7;O, C---H&#x00B7;&#x00B7;&#x00B7;\p and
 \p--\p interactions in three benzofuran-2-yl ketone derivatives
;
_journal_issue 7
_journal_name_full 'Acta Crystallographica Section C'
_journal_page_first o438
_journal_page_last o441
_journal_paper_doi 10.1107/S0108270105016185
_journal_volume 61
_journal_year 2005
_chemical_formula_iupac 'C28 H28 O2'
_chemical_formula_moiety 'C28 H28 O2'
_chemical_formula_sum 'C28 H28 O2'
_chemical_formula_weight 396.50
_chemical_name_systematic
;
3-mesityl-3-methylcyclobutyl
3-methylnaphtho[1,2-b]furan-2-yl ketone
;
_space_group_IT_number 14
_symmetry_cell_setting monoclinic
_symmetry_space_group_name_Hall '-P 2ybc'
_symmetry_space_group_name_H-M 'P 1 21/c 1'
_atom_sites_solution_hydrogens geom
_atom_sites_solution_primary direct
_atom_sites_solution_secondary difmap
_audit_creation_method SHELXL-97
_cell_angle_alpha 90.00
_cell_angle_beta 95.487(5)
_cell_angle_gamma 90.00
_cell_formula_units_Z 4
_cell_length_a 7.3816(3)
_cell_length_b 8.2874(6)
_cell_length_c 34.591(2)
_cell_measurement_reflns_used 134
_cell_measurement_temperature 100(2)
_cell_measurement_theta_max 20.00
_cell_measurement_theta_min 6.00
_cell_volume 2106.4(2)
_computing_cell_refinement 'EVALCCD (Duisenberg <i>et al.</i>, 2003)'
_computing_data_collection 'COLLECT (Bruker, 2002)'
_computing_data_reduction EVALCCD
_computing_molecular_graphics SHELXTL
_computing_publication_material SHELXTL
_computing_structure_refinement SHELXTL
_computing_structure_solution 'SHELXTL (Bruker, 2002)'
_diffrn_ambient_temperature 100(2)
_diffrn_detector_area_resol_mean 9
_diffrn_measured_fraction_theta_full 0.971
_diffrn_measured_fraction_theta_max 0.971
_diffrn_measurement_device_type 'Bruker--Nonius KappaCCD'
_diffrn_measurement_method
;
  \f and \w
;
_diffrn_radiation_monochromator graphite
_diffrn_radiation_source 'fine-focus sealed tube'
_diffrn_radiation_type MoK\a
_diffrn_radiation_wavelength 0.71073
_diffrn_reflns_av_R_equivalents 0.0319
_diffrn_reflns_av_sigmaI/netI 0.0298
_diffrn_reflns_limit_h_max 9
_diffrn_reflns_limit_h_min -9
_diffrn_reflns_limit_k_max 10
_diffrn_reflns_limit_k_min -10
_diffrn_reflns_limit_l_max 43
_diffrn_reflns_limit_l_min -43
_diffrn_reflns_number 20365
_diffrn_reflns_theta_full 26.37
_diffrn_reflns_theta_max 26.37
_diffrn_reflns_theta_min 3.47
_diffrn_standards_decay_% 0
_diffrn_standards_interval_count 0
_diffrn_standards_number 0
_exptl_absorpt_coefficient_mu 0.077
_exptl_absorpt_correction_T_max 0.988
_exptl_absorpt_correction_T_min 0.970
_exptl_absorpt_correction_type multi-scan
_exptl_absorpt_process_details '(SADABS; Bruker, 2002)'
_exptl_crystal_colour colorless
_exptl_crystal_density_diffrn 1.250
_exptl_crystal_density_method 'not measured'
_exptl_crystal_description block
_exptl_crystal_F_000 848
_exptl_crystal_size_max 0.34
_exptl_crystal_size_mid 0.25
_exptl_crystal_size_min 0.16
_refine_diff_density_max 0.261
_refine_diff_density_min -0.252
_refine_ls_extinction_method none
_refine_ls_goodness_of_fit_ref 1.032
_refine_ls_hydrogen_treatment constr
_refine_ls_matrix_type full
_refine_ls_number_parameters 276
_refine_ls_number_reflns 4182
_refine_ls_number_restraints 0
_refine_ls_restrained_S_all 1.032
_refine_ls_R_factor_all 0.0600
_refine_ls_R_factor_gt 0.0441
_refine_ls_shift/su_max 0.004
_refine_ls_shift/su_mean 0.000
_refine_ls_structure_factor_coef Fsqd
_refine_ls_weighting_details 'calc w=1/[\s^2^(Fo^2^)+(0.0429P)^2^+1.2434P] where P=(Fo^2^+2Fc^2^)/3'
_refine_ls_weighting_scheme calc
_refine_ls_wR_factor_gt 0.0993
_refine_ls_wR_factor_ref 0.1057
_reflns_number_gt 3360
_reflns_number_total 4182
_reflns_threshold_expression I>2\s(I)
_cod_data_source_file sq1211.cif
_cod_data_source_block III
_cod_original_sg_symbol_Hall -P2ybc
_cod_original_sg_symbol_H-M 'P 21/c'
_cod_database_code 2015080
_cod_database_fobs_code 2015080

loop_
_symmetry_equiv_pos_as_xyz
'x, y, z'
'-x, y+1/2, -z+1/2'
'-x, -y, -z'
'x, -y-1/2, z-1/2'

loop_
_atom_site_label
_atom_site_fract_x
_atom_site_fract_y
_atom_site_fract_z
_atom_site_U_iso_or_equiv
_atom_site_adp_type
_atom_site_calc_flag
_atom_site_refinement_flags
_atom_site_occupancy
_atom_site_disorder_assembly
_atom_site_disorder_group
_atom_site_type_symbol
O1 0.35269(16) 1.19691(13) 0.63289(3) 0.0250(3) Uani d . 1 . . O
O2 0.33251(14) 0.94790(13) 0.54892(3) 0.0180(2) Uani d . 1 . . O
C1 0.1302(2) 0.60782(18) 0.69920(4) 0.0162(3) Uani d . 1 . . C
C2 0.0324(2) 0.57522(18) 0.73095(4) 0.0172(3) Uani d . 1 . . C
H2A -0.0790 0.5177 0.7267 0.021 Uiso calc R 1 . . H
C3 0.0921(2) 0.62370(18) 0.76836(4) 0.0170(3) Uani d . 1 . . C
C4 0.2591(2) 0.70156(18) 0.77377(4) 0.0161(3) Uani d . 1 . . C
H4A 0.3039 0.7338 0.7993 0.019 Uiso calc R 1 . . H
C5 0.36378(19) 0.73429(17) 0.74308(4) 0.0145(3) Uani d . 1 . . C
C6 0.29542(19) 0.69371(17) 0.70468(4) 0.0141(3) Uani d . 1 . . C
C7 0.40305(19) 0.73378(18) 0.67044(4) 0.0153(3) Uani d . 1 . . C
C8 0.5336(2) 0.5962(2) 0.66262(4) 0.0208(3) Uani d . 1 . . C
H8A 0.4637 0.4976 0.6562 0.031 Uiso calc R 1 . . H
H8B 0.6180 0.5776 0.6858 0.031 Uiso calc R 1 . . H
H8C 0.6026 0.6254 0.6408 0.031 Uiso calc R 1 . . H
C9 0.5016(2) 0.90119(19) 0.67043(4) 0.0177(3) Uani d . 1 . . C
H9A 0.4489 0.9834 0.6869 0.021 Uiso calc R 1 . . H
H9B 0.6352 0.8942 0.6764 0.021 Uiso calc R 1 . . H
C10 0.2933(2) 0.78953(19) 0.63178(4) 0.0169(3) Uani d . 1 . . C
H10A 0.2844 0.7063 0.6112 0.020 Uiso calc R 1 . . H
H10B 0.1721 0.8350 0.6354 0.020 Uiso calc R 1 . . H
C11 0.4411(2) 0.91936(19) 0.62690(4) 0.0178(3) Uani d . 1 . . C
H11A 0.5363 0.8775 0.6108 0.021 Uiso calc R 1 . . H
C12 0.0543(2) 0.5382(2) 0.66041(4) 0.0209(3) Uani d . 1 . . C
H12A -0.0386 0.4573 0.6646 0.031 Uiso calc R 1 . . H
H12B 0.1527 0.4876 0.6477 0.031 Uiso calc R 1 . . H
H12C -0.0004 0.6249 0.6439 0.031 Uiso calc R 1 . . H
C13 -0.0173(2) 0.5846(2) 0.80187(4) 0.0245(4) Uani d . 1 . . C
H13A -0.1227 0.5186 0.7925 0.037 Uiso calc R 1 . . H
H13B -0.0592 0.6849 0.8131 0.037 Uiso calc R 1 . . H
H13C 0.0589 0.5248 0.8217 0.037 Uiso calc R 1 . . H
C14 0.5516(2) 0.8038(2) 0.75348(4) 0.0191(3) Uani d . 1 . . C
H14A 0.5862 0.7892 0.7813 0.029 Uiso calc R 1 . . H
H14B 0.5509 0.9192 0.7472 0.029 Uiso calc R 1 . . H
H14C 0.6395 0.7482 0.7386 0.029 Uiso calc R 1 . . H
C15 0.3692(2) 1.07979(19) 0.61197(4) 0.0183(3) Uani d . 1 . . C
C16 0.3102(2) 1.08854(19) 0.57013(4) 0.0180(3) Uani d . 1 . . C
C17 0.2372(2) 1.2094(2) 0.54687(4) 0.0198(3) Uani d . 1 . . C
C18 0.2116(2) 1.1420(2) 0.50854(4) 0.0201(3) Uani d . 1 . . C
C19 0.1429(2) 1.2021(2) 0.47132(5) 0.0258(4) Uani d . 1 . . C
H19A 0.0989 1.3096 0.4684 0.031 Uiso calc R 1 . . H
C20 0.1420(2) 1.1022(2) 0.44004(5) 0.0276(4) Uani d . 1 . . C
H20A 0.0971 1.1420 0.4152 0.033 Uiso calc R 1 . . H
C21 0.2060(2) 0.9397(2) 0.44327(4) 0.0240(4) Uani d . 1 . . C
C22 0.2067(2) 0.8363(3) 0.41062(5) 0.0306(4) Uani d . 1 . . C
H22A 0.1635 0.8759 0.3857 0.037 Uiso calc R 1 . . H
C23 0.2680(2) 0.6813(2) 0.41424(5) 0.0312(4) Uani d . 1 . . C
H23A 0.2678 0.6150 0.3918 0.037 Uiso calc R 1 . . H
C24 0.3315(2) 0.6188(2) 0.45087(5) 0.0285(4) Uani d . 1 . . C
H24A 0.3724 0.5103 0.4532 0.034 Uiso calc R 1 . . H
C25 0.3342(2) 0.7147(2) 0.48332(5) 0.0226(4) Uani d . 1 . . C
H25A 0.3777 0.6723 0.5080 0.027 Uiso calc R 1 . . H
C26 0.2729(2) 0.8753(2) 0.48020(4) 0.0200(3) Uani d . 1 . . C
C27 0.27164(19) 0.9845(2) 0.51157(4) 0.0183(3) Uani d . 1 . . C
C28 0.1950(2) 1.3783(2) 0.55824(5) 0.0267(4) Uani d . 1 . . C
H28D 0.2878 1.4155 0.5784 0.040 Uiso calc R 1 . . H
H28A 0.0753 1.3811 0.5682 0.040 Uiso calc R 1 . . H
H28B 0.1943 1.4489 0.5355 0.040 Uiso calc R 1 . . H

loop_
_atom_site_aniso_label
_atom_site_aniso_U_11
_atom_site_aniso_U_22
_atom_site_aniso_U_33
_atom_site_aniso_U_12
_atom_site_aniso_U_13
_atom_site_aniso_U_23
O1 0.0339(7) 0.0202(6) 0.0216(6) -0.0005(5) 0.0063(5) -0.0012(5)
O2 0.0204(5) 0.0193(6) 0.0142(5) -0.0021(5) 0.0005(4) 0.0018(4)
C1 0.0176(7) 0.0137(8) 0.0166(7) 0.0019(6) -0.0012(6) 0.0000(6)
C2 0.0141(7) 0.0156(8) 0.0217(7) -0.0008(6) 0.0008(6) 0.0019(6)
C3 0.0185(8) 0.0150(8) 0.0176(7) 0.0047(6) 0.0031(6) 0.0025(6)
C4 0.0208(8) 0.0134(8) 0.0137(7) 0.0031(6) -0.0013(6) -0.0013(6)
C5 0.0166(7) 0.0102(7) 0.0164(7) 0.0024(6) 0.0000(6) 0.0011(6)
C6 0.0162(7) 0.0102(7) 0.0156(7) 0.0021(6) 0.0007(6) 0.0004(6)
C7 0.0155(7) 0.0163(8) 0.0138(7) -0.0017(6) 0.0003(6) -0.0004(6)
C8 0.0205(8) 0.0229(9) 0.0193(7) 0.0029(7) 0.0029(6) -0.0005(7)
C9 0.0169(7) 0.0200(8) 0.0163(7) -0.0028(6) 0.0015(6) 0.0003(6)
C10 0.0191(8) 0.0176(8) 0.0138(7) -0.0012(6) 0.0011(6) -0.0003(6)
C11 0.0186(8) 0.0197(8) 0.0153(7) -0.0015(7) 0.0029(6) -0.0006(6)
C12 0.0207(8) 0.0217(9) 0.0198(7) -0.0059(7) -0.0012(6) -0.0022(7)
C13 0.0225(8) 0.0318(10) 0.0198(8) -0.0009(7) 0.0050(6) 0.0020(7)
C14 0.0208(8) 0.0200(8) 0.0157(7) -0.0033(7) -0.0029(6) 0.0005(6)
C15 0.0170(8) 0.0201(8) 0.0187(7) -0.0044(6) 0.0060(6) 0.0013(6)
C16 0.0174(8) 0.0173(8) 0.0200(7) -0.0026(6) 0.0055(6) 0.0005(6)
C17 0.0142(7) 0.0231(9) 0.0228(8) -0.0023(7) 0.0056(6) 0.0046(7)
C18 0.0135(7) 0.0253(9) 0.0219(8) -0.0027(7) 0.0035(6) 0.0056(7)
C19 0.0180(8) 0.0317(10) 0.0276(9) 0.0005(7) 0.0022(6) 0.0125(7)
C20 0.0188(8) 0.0438(11) 0.0196(8) -0.0030(8) -0.0015(6) 0.0108(8)
C21 0.0151(8) 0.0388(10) 0.0182(8) -0.0073(7) 0.0012(6) 0.0036(7)
C22 0.0205(8) 0.0552(13) 0.0159(8) -0.0088(9) -0.0003(6) 0.0005(8)
C23 0.0225(9) 0.0494(12) 0.0220(8) -0.0103(9) 0.0033(7) -0.0121(8)
C24 0.0207(8) 0.0337(10) 0.0314(9) -0.0067(8) 0.0048(7) -0.0087(8)
C25 0.0177(8) 0.0291(10) 0.0209(8) -0.0063(7) 0.0021(6) -0.0007(7)
C26 0.0134(7) 0.0290(9) 0.0178(7) -0.0064(7) 0.0018(6) 0.0019(7)
C27 0.0130(7) 0.0262(9) 0.0155(7) -0.0035(7) 0.0009(6) 0.0050(6)
C28 0.0257(9) 0.0244(9) 0.0309(9) 0.0028(7) 0.0079(7) 0.0054(7)

loop_
_atom_type_symbol
_atom_type_description
_atom_type_scat_dispersion_real
_atom_type_scat_dispersion_imag
_atom_type_scat_source
C C 0.0033 0.0016 'International Tables Vol C Tables 4.2.6.8 and 6.1.1.4'
H H 0.0000 0.0000 'International Tables Vol C Tables 4.2.6.8 and 6.1.1.4'
O O 0.0106 0.0060 'International Tables Vol C Tables 4.2.6.8 and 6.1.1.4'

loop_
_geom_angle_atom_site_label_1
_geom_angle_atom_site_label_2
_geom_angle_atom_site_label_3
_geom_angle
C27 O2 C16 105.54(12)
C2 C1 C6 119.82(13)
C2 C1 C12 116.53(13)
C6 C1 C12 123.55(13)
C3 C2 C1 122.41(14)
C3 C2 H2A 118.8
C1 C2 H2A 118.8
C2 C3 C4 117.35(13)
C2 C3 C13 120.57(14)
C4 C3 C13 122.00(13)
C3 C4 C5 122.41(13)
C3 C4 H4A 118.8
C5 C4 H4A 118.8
C4 C5 C6 119.55(13)
C4 C5 C14 116.98(12)
C6 C5 C14 123.37(13)
C1 C6 C5 118.20(13)
C1 C6 C7 120.94(12)
C5 C6 C7 120.78(13)
C6 C7 C8 110.98(12)
C6 C7 C10 117.54(12)
C8 C7 C10 110.57(12)
C6 C7 C9 118.00(12)
C8 C7 C9 111.03(12)
C10 C7 C9 86.61(11)
C7 C8 H8A 109.5
C7 C8 H8B 109.5
H8A C8 H8B 109.5
C7 C8 H8C 109.5
H8A C8 H8C 109.5
H8B C8 H8C 109.5
C11 C9 C7 89.75(11)
C11 C9 H9A 113.7
C7 C9 H9A 113.7
C11 C9 H9B 113.7
C7 C9 H9B 113.7
H9A C9 H9B 110.9
C11 C10 C7 89.18(11)
C11 C10 H10A 113.8
C7 C10 H10A 113.8
C11 C10 H10B 113.8
C7 C10 H10B 113.8
H10A C10 H10B 111.0
C15 C11 C9 118.87(13)
C15 C11 C10 114.89(12)
C9 C11 C10 88.09(11)
C15 C11 H11A 111.0
C9 C11 H11A 111.0
C10 C11 H11A 111.0
C1 C12 H12A 109.5
C1 C12 H12B 109.5
H12A C12 H12B 109.5
C1 C12 H12C 109.5
H12A C12 H12C 109.5
H12B C12 H12C 109.5
C3 C13 H13A 109.5
C3 C13 H13B 109.5
H13A C13 H13B 109.5
C3 C13 H13C 109.5
H13A C13 H13C 109.5
H13B C13 H13C 109.5
C5 C14 H14A 109.5
C5 C14 H14B 109.5
H14A C14 H14B 109.5
C5 C14 H14C 109.5
H14A C14 H14C 109.5
H14B C14 H14C 109.5
O1 C15 C16 120.35(14)
O1 C15 C11 123.36(13)
C16 C15 C11 116.25(13)
C17 C16 O2 111.30(13)
C17 C16 C15 132.80(15)
O2 C16 C15 115.90(13)
C16 C17 C18 105.62(14)
C16 C17 C28 127.83(14)
C18 C17 C28 126.55(14)
C27 C18 C19 118.88(15)
C27 C18 C17 106.58(13)
C19 C18 C17 134.55(16)
C20 C19 C18 118.58(16)
C20 C19 H19A 120.7
C18 C19 H19A 120.7
C19 C20 C21 122.32(15)
C19 C20 H20A 118.8
C21 C20 H20A 118.8
C22 C21 C20 122.28(15)
C22 C21 C26 117.33(16)
C20 C21 C26 120.39(15)
C23 C22 C21 121.52(16)
C23 C22 H22A 119.2
C21 C22 H22A 119.2
C22 C23 C24 120.55(16)
C22 C23 H23A 119.7
C24 C23 H23A 119.7
C25 C24 C23 120.04(18)
C25 C24 H24A 120.0
C23 C24 H24A 120.0
C24 C25 C26 120.34(15)
C24 C25 H25A 119.8
C26 C25 H25A 119.8
C25 C26 C27 124.93(14)
C25 C26 C21 120.21(15)
C27 C26 C21 114.86(15)
O2 C27 C18 110.96(13)
O2 C27 C26 124.07(14)
C18 C27 C26 124.96(14)
C17 C28 H28D 109.5
C17 C28 H28A 109.5
H28D C28 H28A 109.5
C17 C28 H28B 109.5
H28D C28 H28B 109.5
H28A C28 H28B 109.5

loop_
_geom_bond_atom_site_label_1
_geom_bond_atom_site_label_2
_geom_bond_site_symmetry_2
_geom_bond_distance
_geom_bond_publ_flag
O1 C15 . 1.2237(19) yes
O2 C27 . 1.3609(17) ?
O2 C16 . 1.3954(19) ?
C1 C2 . 1.397(2) ?
C1 C6 . 1.409(2) ?
C1 C12 . 1.517(2) ?
C2 C3 . 1.386(2) ?
C2 H2A . 0.9500 ?
C3 C4 . 1.388(2) ?
C3 C13 . 1.510(2) ?
C4 C5 . 1.398(2) ?
C4 H4A . 0.9500 ?
C5 C6 . 1.4156(19) ?
C5 C14 . 1.513(2) ?
C6 C7 . 1.525(2) ?
C7 C8 . 1.534(2) ?
C7 C10 . 1.5656(19) ?
C7 C9 . 1.566(2) ?
C8 H8A . 0.9800 ?
C8 H8B . 0.9800 ?
C8 H8C . 0.9800 ?
C9 C11 . 1.5366(19) ?
C9 H9A . 0.9900 ?
C9 H9B . 0.9900 ?
C10 C11 . 1.553(2) ?
C10 H10A . 0.9900 ?
C10 H10B . 0.9900 ?
C11 C15 . 1.505(2) yes
C11 H11A . 1.0000 ?
C12 H12A . 0.9800 ?
C12 H12B . 0.9800 ?
C12 H12C . 0.9800 ?
C13 H13A . 0.9800 ?
C13 H13B . 0.9800 ?
C13 H13C . 0.9800 ?
C14 H14A . 0.9800 ?
C14 H14B . 0.9800 ?
C14 H14C . 0.9800 ?
C15 C16 . 1.473(2) yes
C16 C17 . 1.363(2) ?
C17 C18 . 1.434(2) ?
C17 C28 . 1.495(2) ?
C18 C27 . 1.379(2) ?
C18 C19 . 1.428(2) ?
C19 C20 . 1.362(2) ?
C19 H19A . 0.9500 ?
C20 C21 . 1.428(3) ?
C20 H20A . 0.9500 ?
C21 C22 . 1.418(2) ?
C21 C26 . 1.428(2) ?
C22 C23 . 1.363(3) ?
C22 H22A . 0.9500 ?
C23 C24 . 1.407(2) ?
C23 H23A . 0.9500 ?
C24 C25 . 1.374(2) ?
C24 H24A . 0.9500 ?
C25 C26 . 1.407(2) ?
C25 H25A . 0.9500 ?
C26 C27 . 1.414(2) ?
C28 H28D . 0.9800 ?
C28 H28A . 0.9800 ?
C28 H28B . 0.9800 ?

loop_
_geom_torsion_atom_site_label_1
_geom_torsion_atom_site_label_2
_geom_torsion_atom_site_label_3
_geom_torsion_atom_site_label_4
_geom_torsion
C6 C1 C2 C3 -0.3(2)
C12 C1 C2 C3 176.27(14)
C1 C2 C3 C4 -2.6(2)
C1 C2 C3 C13 -179.50(14)
C2 C3 C4 C5 1.3(2)
C13 C3 C4 C5 178.18(14)
C3 C4 C5 C6 2.8(2)
C3 C4 C5 C14 -173.74(14)
C2 C1 C6 C5 4.5(2)
C12 C1 C6 C5 -171.86(14)
C2 C1 C6 C7 -178.81(13)
C12 C1 C6 C7 4.8(2)
C4 C5 C6 C1 -5.7(2)
C14 C5 C6 C1 170.65(14)
C4 C5 C6 C7 177.61(13)
C14 C5 C6 C7 -6.0(2)
C1 C6 C7 C8 -87.65(16)
C5 C6 C7 C8 88.95(16)
C1 C6 C7 C10 41.0(2)
C5 C6 C7 C10 -142.42(14)
C1 C6 C7 C9 142.62(14)
C5 C6 C7 C9 -40.78(19)
C6 C7 C9 C11 -138.45(13)
C8 C7 C9 C11 91.85(12)
C10 C7 C9 C11 -18.90(11)
C6 C7 C10 C11 138.66(13)
C8 C7 C10 C11 -92.51(13)
C9 C7 C10 C11 18.69(11)
C7 C9 C11 C15 136.58(13)
C7 C9 C11 C10 19.03(11)
C7 C10 C11 C15 -140.18(12)
C7 C10 C11 C9 -19.05(11)
C9 C11 C15 O1 -1.5(2)
C10 C11 C15 O1 100.90(17)
C9 C11 C15 C16 -178.85(13)
C10 C11 C15 C16 -76.49(16)
C27 O2 C16 C17 0.16(16)
C27 O2 C16 C15 -179.34(12)
O1 C15 C16 C17 1.5(3)
C11 C15 C16 C17 178.95(16)
O1 C15 C16 O2 -179.16(13)
C11 C15 C16 O2 -1.69(19)
O2 C16 C17 C18 -0.04(17)
C15 C16 C17 C18 179.35(16)
O2 C16 C17 C28 -179.02(14)
C15 C16 C17 C28 0.4(3)
C16 C17 C18 C27 -0.10(16)
C28 C17 C18 C27 178.91(14)
C16 C17 C18 C19 -179.65(17)
C28 C17 C18 C19 -0.7(3)
C27 C18 C19 C20 -1.0(2)
C17 C18 C19 C20 178.55(16)
C18 C19 C20 C21 0.4(2)
C19 C20 C21 C22 -179.33(15)
C19 C20 C21 C26 0.6(2)
C20 C21 C22 C23 -179.85(15)
C26 C21 C22 C23 0.2(2)
C21 C22 C23 C24 0.5(3)
C22 C23 C24 C25 -0.8(2)
C23 C24 C25 C26 0.3(2)
C24 C25 C26 C27 -179.30(15)
C24 C25 C26 C21 0.5(2)
C22 C21 C26 C25 -0.7(2)
C20 C21 C26 C25 179.36(14)
C22 C21 C26 C27 179.05(14)
C20 C21 C26 C27 -0.9(2)
C16 O2 C27 C18 -0.22(15)
C16 O2 C27 C26 178.96(14)
C19 C18 C27 O2 179.84(13)
C17 C18 C27 O2 0.20(16)
C19 C18 C27 C26 0.7(2)
C17 C18 C27 C26 -178.97(14)
C25 C26 C27 O2 1.0(2)
C21 C26 C27 O2 -178.82(13)
C25 C26 C27 C18 -179.98(15)
C21 C26 C27 C18 0.3(2)
